data_1553775
loop_
_publ_author_name
'Xie, En'
'Rahman, Abdul'
'Lin, Xufeng'

_publ_section_title
;
 Asymmetric synthesis of CF3- and indole-containing
 tetrahydro-\b-carbolines via chiral spirocyclic phosphoric acid-catalyzed
 aza-Friedel--Crafts reaction
;
_journal_issue 7
_journal_name_full 'Organic Chemistry Frontiers'
_journal_page_first 1407
_journal_paper_doi 10.1039/C7QO00229G
_journal_volume 4
_journal_year 2017
_chemical_absolute_configuration ad
_chemical_formula_moiety 'C21 H17 Cl F3 N3'
_chemical_formula_sum 'C21 H17 Cl F3 N3'
_chemical_formula_weight 403.83
_space_group_IT_number 4
_space_group_name_Hall 'P 2yb'
_space_group_name_H-M_alt 'P 1 21 1'
_symmetry_cell_setting monoclinic
_symmetry_space_group_name_Hall 'P 2yb'
_symmetry_space_group_name_H-M 'P 1 21 1'
_atom_sites_solution_hydrogens geom
_atom_sites_solution_primary direct
_atom_sites_solution_secondary difmap
_audit_creation_method SHELXL-97
_audit_update_record
;
2017-03-22 deposited with the CCDC.
2017-04-17 downloaded from the CCDC.
;
_cell_angle_alpha 90.00
_cell_angle_beta 114.544(2)
_cell_angle_gamma 90.00
_cell_formula_units_Z 2
_cell_length_a 8.6045(6)
_cell_length_b 11.4959(7)
_cell_length_c 10.3691(6)
_cell_measurement_reflns_used 5992
_cell_measurement_temperature 296(2)
_cell_measurement_theta_max 27.5
_cell_measurement_theta_min 3.1
_cell_volume 933.00(10)
_computing_cell_refinement 'PROCESS-AUTO  (Rigaku,2006)'
_computing_data_collection 'PROCESS-AUTO  (Rigaku,2006)'
_computing_data_reduction 'CrystalStructure (Rigaku,2007)'
_computing_molecular_graphics 'Ortep3 for windows (Farrugia,1997)'
_computing_publication_material 'WinGX (Farrugia, 1999)'
_computing_structure_refinement 'SHELXL-97 (Sheldrick, 2014)'
_computing_structure_solution 'SHELXS-97 (Sheldrick, 2014)'
_diffrn_ambient_temperature 296(2)
_diffrn_detector_area_resol_mean 10.00
_diffrn_measured_fraction_theta_full 0.997
_diffrn_measured_fraction_theta_max 0.997
_diffrn_measurement_device_type 'Rigaku RAXIS-RAPID/ZJUG'
_diffrn_measurement_method \w
_diffrn_radiation_monochromator graphite
_diffrn_radiation_source 'rotating anode'
_diffrn_radiation_type MoK\a
_diffrn_radiation_wavelength 0.71073
_diffrn_reflns_av_R_equivalents 0.0365
_diffrn_reflns_av_sigmaI/netI 0.0436
_diffrn_reflns_limit_h_max 10
_diffrn_reflns_limit_h_min -10
_diffrn_reflns_limit_k_max 14
_diffrn_reflns_limit_k_min -11
_diffrn_reflns_limit_l_max 12
_diffrn_reflns_limit_l_min -12
_diffrn_reflns_number 8130
_diffrn_reflns_theta_full 25.99
_diffrn_reflns_theta_max 25.99
_diffrn_reflns_theta_min 3.15
_exptl_absorpt_coefficient_mu 0.245
_exptl_absorpt_correction_T_max 0.9735
_exptl_absorpt_correction_T_min 0.8831
_exptl_absorpt_correction_type multi-scan
_exptl_absorpt_process_details 'Higashi, T. (1995)'
_exptl_crystal_colour colorless
_exptl_crystal_density_diffrn 1.437
_exptl_crystal_density_method 'not measured'
_exptl_crystal_description platelet
_exptl_crystal_F_000 416
_exptl_crystal_size_max 0.52
_exptl_crystal_size_mid 0.36
_exptl_crystal_size_min 0.11
_refine_diff_density_max 0.208
_refine_diff_density_min -0.264
_refine_diff_density_rms 0.051
_refine_ls_abs_structure_details 'Flack H D (1983), Acta Cryst. A39, 876-881'
_refine_ls_abs_structure_Flack -0.02(9)
_refine_ls_extinction_coef 0.0268(18)
_refine_ls_extinction_expression Fc^*^=kFc[1+0.001xFc^2^\l^3^/sin(2\q)]^-1/4^
_refine_ls_extinction_method SHELXL
_refine_ls_goodness_of_fit_ref 1.003
_refine_ls_hydrogen_treatment constr
_refine_ls_matrix_type full
_refine_ls_number_parameters 255
_refine_ls_number_reflns 3197
_refine_ls_number_restraints 1
_refine_ls_restrained_S_all 1.003
_refine_ls_R_factor_all 0.0749
_refine_ls_R_factor_gt 0.0341
_refine_ls_shift/su_max 0.000
_refine_ls_shift/su_mean 0.000
_refine_ls_structure_factor_coef Fsqd
_refine_ls_weighting_details 'calc w=1/[\s^2^(Fo^2^)+(0.0239P)^2^+0.4674P] where P=(Fo^2^+2Fc^2^)/3'
_refine_ls_weighting_scheme calc
_refine_ls_wR_factor_gt 0.0633
_refine_ls_wR_factor_ref 0.0903
_reflns_number_gt 2112
_reflns_number_total 3197
_reflns_threshold_expression >2sigma(I)
_cod_data_source_file c7qo00229g2.cif
_cod_data_source_block xe1012
_cod_database_code 1553775

loop_
_symmetry_equiv_pos_as_xyz
'x, y, z'
'-x, y+1/2, -z'

loop_
_atom_site_label
_atom_site_type_symbol
_atom_site_fract_x
_atom_site_fract_y
_atom_site_fract_z
_atom_site_U_iso_or_equiv
_atom_site_adp_type
_atom_site_occupancy
_atom_site_symmetry_multiplicity
_atom_site_calc_flag
_atom_site_refinement_flags
C1 C 0.2414(5) 0.7082(3) 0.8247(3) 0.0526(9) Uani 1 1 d .
C2 C 0.0939(4) 0.6832(4) 0.7041(3) 0.0538(9) Uani 1 1 d .
H2 H 0.0013 0.6485 0.7131 0.065 Uiso 1 1 calc R
C3 C 0.0844(4) 0.7098(3) 0.5712(4) 0.0563(10) Uani 1 1 d .
H3 H -0.0127 0.6927 0.4897 0.068 Uiso 1 1 calc R
C4 C 0.2253(4) 0.7630(3) 0.5639(3) 0.0450(9) Uani 1 1 d .
C5 C 0.4129(4) 0.8468(3) 0.4942(3) 0.0463(9) Uani 1 1 d .
C6 C 0.4930(4) 0.8928(3) 0.3999(3) 0.0463(8) Uani 1 1 d .
C7 C 0.7515(5) 0.9124(4) 0.6174(4) 0.0668(11) Uani 1 1 d .
H7A H 0.8508 0.9615 0.6646 0.080 Uiso 1 1 calc R
H7B H 0.7892 0.8408 0.5900 0.080 Uiso 1 1 calc R
C8 C 0.6702(4) 0.8846(4) 0.7203(4) 0.0586(10) Uani 1 1 d .
H8A H 0.7368 0.8255 0.7872 0.070 Uiso 1 1 calc R
H8B H 0.6686 0.9538 0.7732 0.070 Uiso 1 1 calc R
C9 C 0.4933(4) 0.8423(3) 0.6383(3) 0.0465(9) Uani 1 1 d .
C10 C 0.3756(4) 0.7884(3) 0.6861(3) 0.0450(8) Uani 1 1 d .
C11 C 0.3816(5) 0.7593(3) 0.8196(4) 0.0506(9) Uani 1 1 d .
H11 H 0.4784 0.7745 0.9022 0.061 Uiso 1 1 calc R
C12 C 0.3649(5) 0.9706(4) 0.2868(4) 0.0559(10) Uani 1 1 d .
C13 C 0.5536(4) 0.7937(3) 0.3359(3) 0.0430(8) Uani 1 1 d .
C14 C 0.5325(4) 0.6788(3) 0.3565(3) 0.0481(8) Uani 1 1 d .
H14 H 0.4706 0.6504 0.4049 0.058 Uiso 1 1 calc R
C15 C 0.6936(4) 0.6825(3) 0.2345(3) 0.0439(8) Uani 1 1 d .
C16 C 0.7917(4) 0.6496(3) 0.1622(3) 0.0509(9) Uani 1 1 d .
C17 C 0.8609(5) 0.7395(4) 0.1156(4) 0.0612(11) Uani 1 1 d .
H17 H 0.9291 0.7224 0.0682 0.073 Uiso 1 1 calc R
C18 C 0.8318(5) 0.8550(4) 0.1375(4) 0.0628(11) Uani 1 1 d .
H18 H 0.8818 0.9131 0.1051 0.075 Uiso 1 1 calc R
C19 C 0.7307(4) 0.8861(3) 0.2061(4) 0.0563(10) Uani 1 1 d .
H19 H 0.7110 0.9641 0.2182 0.068 Uiso 1 1 calc R
C20 C 0.6585(4) 0.7987(3) 0.2569(3) 0.0438(8) Uani 1 1 d .
C21 C 0.8128(5) 0.5231(4) 0.1356(4) 0.0692(12) Uani 1 1 d .
H21A H 0.7055 0.4923 0.0696 0.104 Uiso 1 1 calc R
H21B H 0.8502 0.4809 0.2232 0.104 Uiso 1 1 calc R
H21C H 0.8962 0.5154 0.0969 0.104 Uiso 1 1 calc R
N2 N 0.6302(4) 0.9718(3) 0.4905(3) 0.0539(8) Uani 1 1 d .
H2A H 0.6865 0.9985 0.4403 0.065 Uiso 1 1 d R
N1 N 0.2519(3) 0.7980(3) 0.4471(3) 0.0494(7) Uani 1 1 d .
H1A H 0.1804 0.7906 0.3600 0.059 Uiso 1 1 calc R
N3 N 0.6150(4) 0.6111(3) 0.2963(3) 0.0513(8) Uani 1 1 d .
H3A H 0.6175 0.5363 0.2968 0.062 Uiso 1 1 calc R
F1 F 0.2343(2) 0.90921(19) 0.19183(19) 0.0643(6) Uani 1 1 d .
F2 F 0.4337(3) 1.0283(2) 0.2104(2) 0.0715(7) Uani 1 1 d .
F3 F 0.2936(3) 1.0506(2) 0.3384(2) 0.0804(7) Uani 1 1 d .
Cl1 Cl 0.24330(15) 0.67338(11) 0.98982(10) 0.0768(4) Uani 1 1 d .

loop_
_atom_site_aniso_label
_atom_site_aniso_U_11
_atom_site_aniso_U_22
_atom_site_aniso_U_33
_atom_site_aniso_U_23
_atom_site_aniso_U_13
_atom_site_aniso_U_12
C1 0.055(2) 0.058(3) 0.0460(19) -0.0013(18) 0.0225(18) 0.0097(18)
C2 0.047(2) 0.063(3) 0.0546(19) 0.002(2) 0.0252(17) 0.005(2)
C3 0.042(2) 0.072(3) 0.051(2) -0.0032(19) 0.0161(17) 0.0016(18)
C4 0.0405(19) 0.053(2) 0.0403(18) -0.0039(16) 0.0159(15) 0.0043(16)
C5 0.042(2) 0.056(2) 0.0393(18) -0.0053(17) 0.0160(16) 0.0008(17)
C6 0.046(2) 0.049(2) 0.0414(17) -0.0056(17) 0.0159(16) -0.0025(16)
C7 0.043(2) 0.092(3) 0.058(2) -0.016(2) 0.0138(19) -0.006(2)
C8 0.042(2) 0.075(3) 0.051(2) -0.012(2) 0.0109(18) -0.003(2)
C9 0.0301(18) 0.060(2) 0.0447(19) -0.0064(16) 0.0106(15) 0.0037(15)
C10 0.0388(18) 0.053(2) 0.0401(17) -0.0029(17) 0.0138(15) 0.0090(16)
C11 0.046(2) 0.059(2) 0.0408(18) -0.0041(16) 0.0124(15) 0.0094(17)
C12 0.058(3) 0.053(2) 0.057(2) -0.005(2) 0.025(2) 0.002(2)
C13 0.0404(19) 0.048(2) 0.0406(17) -0.0050(17) 0.0173(15) -0.0023(17)
C14 0.053(2) 0.050(2) 0.0433(16) 0.0028(18) 0.0220(16) 0.0014(18)
C15 0.047(2) 0.048(2) 0.0354(15) 0.0005(17) 0.0164(15) 0.0022(18)
C16 0.047(2) 0.063(3) 0.0377(16) -0.0050(18) 0.0130(16) 0.0080(18)
C17 0.047(2) 0.085(3) 0.054(2) -0.004(2) 0.0232(19) -0.001(2)
C18 0.058(3) 0.075(3) 0.063(3) 0.000(2) 0.032(2) -0.012(2)
C19 0.057(2) 0.056(3) 0.060(2) -0.004(2) 0.028(2) -0.010(2)
C20 0.0399(19) 0.050(2) 0.0410(17) 0.0010(18) 0.0158(15) -0.0012(17)
C21 0.067(3) 0.076(3) 0.062(2) -0.007(2) 0.025(2) 0.021(2)
N2 0.0471(19) 0.061(2) 0.0535(18) -0.0132(16) 0.0206(16) -0.0108(15)
N1 0.0366(16) 0.071(2) 0.0351(14) -0.0060(15) 0.0098(12) -0.0066(15)
N3 0.063(2) 0.0429(18) 0.0514(18) 0.0020(15) 0.0275(16) 0.0030(15)
F1 0.0538(13) 0.0748(16) 0.0511(11) 0.0020(12) 0.0087(10) -0.0078(12)
F2 0.0663(15) 0.0664(15) 0.0820(15) 0.0207(13) 0.0311(13) -0.0009(12)
F3 0.0735(15) 0.0769(17) 0.0871(16) -0.0046(14) 0.0298(13) 0.0282(13)
Cl1 0.0861(8) 0.0989(9) 0.0516(5) 0.0028(6) 0.0347(5) -0.0022(7)

loop_
_atom_type_symbol
_atom_type_description
_atom_type_scat_dispersion_real
_atom_type_scat_dispersion_imag
_atom_type_scat_source
C C 0.0033 0.0016 'International Tables Vol C Tables 4.2.6.8 and 6.1.1.4'
H H 0.0000 0.0000 'International Tables Vol C Tables 4.2.6.8 and 6.1.1.4'
N N 0.0061 0.0033 'International Tables Vol C Tables 4.2.6.8 and 6.1.1.4'
F F 0.0171 0.0103 'International Tables Vol C Tables 4.2.6.8 and 6.1.1.4'
Cl Cl 0.1484 0.1585 'International Tables Vol C Tables 4.2.6.8 and 6.1.1.4'

loop_
_geom_angle_atom_site_label_1
_geom_angle_atom_site_label_2
_geom_angle_atom_site_label_3
_geom_angle
C11 C1 C2 123.1(3)
C11 C1 Cl1 119.1(3)
C2 C1 Cl1 117.8(3)
C3 C2 C1 120.3(3)
C3 C2 H2 119.8
C1 C2 H2 119.8
C2 C3 C4 117.5(3)
C2 C3 H3 121.3
C4 C3 H3 121.3
N1 C4 C3 130.0(3)
N1 C4 C10 107.6(3)
C3 C4 C10 122.4(3)
C9 C5 N1 110.4(3)
C9 C5 C6 124.4(3)
N1 C5 C6 125.1(3)
N2 C6 C5 105.3(3)
N2 C6 C13 114.3(3)
C5 C6 C13 110.8(3)
N2 C6 C12 105.1(3)
C5 C6 C12 109.0(3)
C13 C6 C12 112.0(3)
N2 C7 C8 111.3(3)
N2 C7 H7A 109.4
C8 C7 H7A 109.4
N2 C7 H7B 109.4
C8 C7 H7B 109.4
H7A C7 H7B 108.0
C9 C8 C7 109.0(3)
C9 C8 H8A 109.9
C7 C8 H8A 109.9
C9 C8 H8B 109.9
C7 C8 H8B 109.9
H8A C8 H8B 108.3
C5 C9 C10 106.6(3)
C5 C9 C8 123.2(3)
C10 C9 C8 130.2(3)
C11 C10 C4 118.7(3)
C11 C10 C9 134.3(3)
C4 C10 C9 107.0(3)
C1 C11 C10 118.0(3)
C1 C11 H11 121.0
C10 C11 H11 121.0
F3 C12 F2 106.6(3)
F3 C12 F1 105.7(3)
F2 C12 F1 105.4(3)
F3 C12 C6 113.7(3)
F2 C12 C6 112.9(3)
F1 C12 C6 111.9(3)
C14 C13 C20 106.4(3)
C14 C13 C6 124.5(3)
C20 C13 C6 128.8(3)
C13 C14 N3 110.6(3)
C13 C14 H14 124.7
N3 C14 H14 124.7
N3 C15 C16 127.7(3)
N3 C15 C20 107.9(3)
C16 C15 C20 124.4(3)
C17 C16 C15 115.6(4)
C17 C16 C21 124.0(3)
C15 C16 C21 120.5(4)
C16 C17 C18 121.9(3)
C16 C17 H17 119.1
C18 C17 H17 119.1
C19 C18 C17 121.8(4)
C19 C18 H18 119.1
C17 C18 H18 119.1
C18 C19 C20 118.9(4)
C18 C19 H19 120.6
C20 C19 H19 120.6
C19 C20 C15 117.4(3)
C19 C20 C13 136.2(3)
C15 C20 C13 106.4(3)
C16 C21 H21A 109.5
C16 C21 H21B 109.5
H21A C21 H21B 109.5
C16 C21 H21C 109.5
H21A C21 H21C 109.5
H21B C21 H21C 109.5
C7 N2 C6 111.6(3)
C7 N2 H2A 109.0
C6 N2 H2A 108.8
C4 N1 C5 108.4(3)
C4 N1 H1A 125.8
C5 N1 H1A 125.8
C14 N3 C15 108.7(3)
C14 N3 H3A 125.6
C15 N3 H3A 125.6

loop_
_geom_bond_atom_site_label_1
_geom_bond_atom_site_label_2
_geom_bond_distance
C1 C11 1.363(5)
C1 C2 1.392(5)
C1 Cl1 1.752(3)
C2 C3 1.380(4)
C2 H2 0.9300
C3 C4 1.388(5)
C3 H3 0.9300
C4 N1 1.382(4)
C4 C10 1.415(4)
C5 C9 1.362(4)
C5 N1 1.383(4)
C5 C6 1.506(4)
C6 N2 1.477(4)
C6 C13 1.515(5)
C6 C12 1.523(5)
C7 N2 1.464(5)
C7 C8 1.532(5)
C7 H7A 0.9700
C7 H7B 0.9700
C8 C9 1.484(4)
C8 H8A 0.9700
C8 H8B 0.9700
C9 C10 1.439(5)
C10 C11 1.404(4)
C11 H11 0.9300
C12 F3 1.334(4)
C12 F2 1.343(4)
C12 F1 1.346(4)
C13 C14 1.363(5)
C13 C20 1.450(4)
C14 N3 1.367(4)
C14 H14 0.9300
C15 N3 1.379(4)
C15 C16 1.394(4)
C15 C20 1.410(5)
C16 C17 1.377(5)
C16 C21 1.506(5)
C17 C18 1.387(6)
C17 H17 0.9300
C18 C19 1.380(5)
C18 H18 0.9300
C19 C20 1.395(5)
C19 H19 0.9300
C21 H21A 0.9600
C21 H21B 0.9600
C21 H21C 0.9600
N2 H2A 0.9000
N1 H1A 0.8600
N3 H3A 0.8600

loop_
_geom_torsion_atom_site_label_1
_geom_torsion_atom_site_label_2
_geom_torsion_atom_site_label_3
_geom_torsion_atom_site_label_4
_geom_torsion
C11 C1 C2 C3 0.2(6)
Cl1 C1 C2 C3 179.3(3)
C1 C2 C3 C4 -0.8(6)
C2 C3 C4 N1 179.4(4)
C2 C3 C4 C10 0.9(5)
C9 C5 C6 N2 -23.5(5)
N1 C5 C6 N2 160.1(3)
C9 C5 C6 C13 100.6(4)
N1 C5 C6 C13 -75.8(4)
C9 C5 C6 C12 -135.8(3)
N1 C5 C6 C12 47.8(5)
N2 C7 C8 C9 41.6(5)
N1 C5 C9 C10 -0.7(4)
C6 C5 C9 C10 -177.5(3)
N1 C5 C9 C8 178.0(3)
C6 C5 C9 C8 1.2(6)
C7 C8 C9 C5 -9.5(5)
C7 C8 C9 C10 168.9(4)
N1 C4 C10 C11 -179.2(3)
C3 C4 C10 C11 -0.4(5)
N1 C4 C10 C9 1.0(4)
C3 C4 C10 C9 179.8(3)
C5 C9 C10 C11 180.0(4)
C8 C9 C10 C11 1.4(7)
C5 C9 C10 C4 -0.2(4)
C8 C9 C10 C4 -178.8(4)
C2 C1 C11 C10 0.3(5)
Cl1 C1 C11 C10 -178.8(3)
C4 C10 C11 C1 -0.2(5)
C9 C10 C11 C1 179.5(4)
N2 C6 C12 F3 -62.8(4)
C5 C6 C12 F3 49.6(4)
C13 C6 C12 F3 172.6(3)
N2 C6 C12 F2 58.8(4)
C5 C6 C12 F2 171.2(3)
C13 C6 C12 F2 -65.9(4)
N2 C6 C12 F1 177.5(3)
C5 C6 C12 F1 -70.1(4)
C13 C6 C12 F1 52.9(4)
N2 C6 C13 C14 121.0(4)
C5 C6 C13 C14 2.3(4)
C12 C6 C13 C14 -119.6(4)
N2 C6 C13 C20 -51.4(4)
C5 C6 C13 C20 -170.1(3)
C12 C6 C13 C20 67.9(4)
C20 C13 C14 N3 -0.3(4)
C6 C13 C14 N3 -174.2(3)
N3 C15 C16 C17 -177.6(3)
C20 C15 C16 C17 2.2(5)
N3 C15 C16 C21 4.1(5)
C20 C15 C16 C21 -176.1(3)
C15 C16 C17 C18 -1.1(5)
C21 C16 C17 C18 177.2(3)
C16 C17 C18 C19 -0.6(6)
C17 C18 C19 C20 1.2(6)
C18 C19 C20 C15 -0.1(5)
C18 C19 C20 C13 177.5(4)
N3 C15 C20 C19 178.2(3)
C16 C15 C20 C19 -1.6(5)
N3 C15 C20 C13 -0.1(3)
C16 C15 C20 C13 -179.9(3)
C14 C13 C20 C19 -177.6(4)
C6 C13 C20 C19 -4.1(6)
C14 C13 C20 C15 0.2(3)
C6 C13 C20 C15 173.7(3)
C8 C7 N2 C6 -70.1(4)
C5 C6 N2 C7 56.4(3)
C13 C6 N2 C7 -65.4(3)
C12 C6 N2 C7 171.5(3)
C3 C4 N1 C5 180.0(4)
C10 C4 N1 C5 -1.4(4)
C9 C5 N1 C4 1.3(4)
C6 C5 N1 C4 178.2(3)
C13 C14 N3 C15 0.3(4)
C16 C15 N3 C14 179.7(3)
C20 C15 N3 C14 -0.1(4)
